data_7718872
loop_
_publ_author_name
'Xu, Shuting'
'Zhang, Yu'
'Li, Bin'
'Li, Hao'
'Huang, Jing'
'Chen, Yiyu'
'Hu, Kun'
'Zhang, Fengjun'
'Fang, Xiaolong'

_publ_section_title
;
 Efficient hydrogenation of ketones and aldehydes catalysed by a
 well-defined PNNP-rhenium complex.
;
_journal_issue 26
_journal_name_full 'Dalton transactions (Cambridge, England : 2003)'
_journal_page_first 10396
_journal_page_last 10402
_journal_paper_doi 10.1039/d5dt01368b
_journal_volume 54
_journal_year 2025
_chemical_formula_moiety 'C42 H38 N2 O2 P2 Re, Cl, 1.5(C2 H6 O), 0.25[C2H6O]'
_chemical_formula_sum 'C45.5 H48.5 Cl N2 O3.75 P2 Re'
_chemical_formula_weight 966.95
_space_group_crystal_system triclinic
_space_group_IT_number 2
_space_group_name_Hall '-P 1'
_space_group_name_H-M_alt 'P -1'
_atom_sites_solution_hydrogens geom
_atom_sites_solution_primary dual
_audit_creation_date 2025-06-04
_audit_creation_method
;
Olex2 1.5
(compiled 2025.05.31 svn.r86d253d1 for OlexSys, GUI svn.r7254)
;
_audit_update_record
;
2025-06-09 deposited with the CCDC.	2025-06-11 downloaded from the CCDC.
;
_cell_angle_alpha 75.1370(10)
_cell_angle_beta 81.8350(10)
_cell_angle_gamma 67.072(2)
_cell_formula_units_Z 4
_cell_length_a 12.5495(2)
_cell_length_b 15.2226(3)
_cell_length_c 24.5566(2)
_cell_measurement_reflns_used 36637
_cell_measurement_temperature 120.00(10)
_cell_measurement_theta_max 77.8270
_cell_measurement_theta_min 3.2170
_cell_volume 4171.34(13)
_computing_cell_refinement 'CrysAlisPro 1.171.42.93a (Rigaku OD, 2023)'
_computing_data_collection 'CrysAlisPro 1.171.42.93a (Rigaku OD, 2023)'
_computing_data_reduction 'CrysAlisPro 1.171.42.93a (Rigaku OD, 2023)'
_computing_molecular_graphics 'Olex2 1.5 (Dolomanov et al., 2009)'
_computing_publication_material 'Olex2 1.5 (Dolomanov et al., 2009)'
_computing_structure_refinement 'SHELXL 2018/3 (Sheldrick, 2015)'
_computing_structure_solution 'SHELXT 2018/2 (Sheldrick, 2018)'
_diffrn_ambient_environment N~2~
_diffrn_ambient_temperature 120.00(10)
_diffrn_detector 'Hybrid Pixel Array Detector'
_diffrn_detector_area_resol_mean 10.0000
_diffrn_detector_type HyPix
_diffrn_measured_fraction_theta_full 0.998
_diffrn_measured_fraction_theta_max 0.960
_diffrn_measurement_details
;
List of Runs (angles in degrees, time in seconds):

  # Type    Start    End  Width  t~exp~   \w     \q     \k     \f   Frames
#--------------------------------------------------------------------------
  1  \w     41.00  78.00   0.50    0.25    --   49.58-125.00  30.00   74
  2  \w     24.00  51.00   0.50    0.25    --   49.58-125.00  90.00   54
  3  \w     59.00  86.00   0.50    0.25    --   49.58-125.00  90.00   54
  4  \w     37.00  69.00   0.50    0.80    --  106.85 -57.00   0.00   64
  5  \w     44.00  69.00   0.50    0.80    --  106.85 -57.00 -30.00   50
  6  \w     49.00 105.00   0.50    0.80    --  106.85 -99.00   0.00  112
  7  \w     80.00 106.00   0.50    0.80    --  106.85-104.00  -5.16   52
  8  \w     53.00  83.00   0.50    0.80    --  106.85-125.00 -60.00   60
  9  \w     38.00 101.00   0.50    0.80    --  106.85-104.00 -91.78  126
 10  \w     60.00 104.00   0.50    0.80    --  106.85 -99.00-180.00   88
 11  \w     40.00 101.00   0.50    0.80    --  106.85 -99.00-150.00  122
 12  \w     38.00  63.00   0.50    0.80    --  106.85-104.00  -5.16   50
 13  \w     37.00 105.00   0.50    0.80    --  106.85 -99.00 -60.00  136
 14  \w     50.00 108.00   0.50    0.80    --  106.85-107.00  65.78  116
 15  \w     79.00 106.00   0.50    0.80    --  106.85 -99.00  60.00   54
 16  \w     41.00  89.00   0.50    0.80    --  106.85 -99.00  90.00   96
 17  \w     47.00 103.00   0.50    0.80    --  106.85 -99.00 120.00  112
 18  \w     43.00 104.00   0.50    0.80    --  106.85 -99.00 150.00  122
 19  \w    -23.00  26.00   0.50    0.25    --   49.58 -19.00  60.00   98
 20  \w     12.00  47.00   0.50    0.25    --   49.58 -38.00-180.00   70
 21  \w      7.00  33.00   0.50    0.25    --   49.58 -25.00-166.00   52
 22  \w      3.00  68.00   0.50    0.25    --   49.58 -77.00-180.00  130
 23  \w   -169.00-100.00   0.50    0.80    -- -104.50 -25.00-166.00  138
 24  \w   -162.00-136.00   0.50    0.80    -- -104.50 -99.00 -90.00   52
 25  \w   -111.00 -86.00   0.50    0.80    -- -104.50 -99.00 -90.00   50
 26  \w   -123.00 -49.00   0.50    0.25    --  -49.58 -25.00-166.00  148
 27  \w    -63.00 -35.00   0.50    0.80    -- -104.50 125.00 120.00   56
 28  \w   -121.00 -95.00   0.50    0.80    -- -104.50 137.00-118.08   52
 29  \w    -58.00 -32.00   0.50    0.80    -- -104.50  77.00-120.00   52
 30  \w    -62.00 -34.00   0.50    0.80    -- -104.50  57.00-150.00   56
 31  \w    -62.00 -37.00   0.50    0.80    -- -104.50  57.00  30.00   50
 32  \w    -58.00 -33.00   0.50    0.80    -- -104.50  57.00  90.00   50
 33  \w    -62.00 -33.00   0.50    0.80    -- -104.50  57.00 150.00   58
 34  \w    -62.00 -32.00   0.50    0.80    -- -104.50  57.00 120.00   60
 35  \w    -60.00 -32.00   0.50    0.80    -- -104.50  57.00   0.00   56
 36  \w    -62.00 -34.00   0.50    0.80    -- -104.50  57.00-180.00   56
 37  \w    -62.00 -36.00   0.50    0.25    --  -49.58  57.00-180.00   52
 38  \w    -14.00  21.00   0.50    0.25    --  -49.58  57.00-180.00   70
 39  \w    -10.00  16.00   0.50    0.25    --  -49.58  25.00  -2.00   52
 40  \w     42.00 123.00   0.50    0.25    --   49.58  25.00  -2.00  162
 41  \w    118.00 177.00   0.50    0.80    --  106.85  25.00  -2.00  118
 42  \w    135.00 162.00   0.50    0.80    --  106.85  57.00 -60.00   54
 43  \w    103.00 128.00   0.50    0.80    --  106.85  57.00 -60.00   50
 44  \w     88.00 151.00   0.50    0.80    --  106.85  77.00-150.00  126
 45  \w    106.00 176.00   0.50    0.80    --  106.85  19.00 -90.00  140
 46  \w    115.00 177.00   0.50    0.80    --  106.85  19.00 -60.00  124
 47  \w     38.00 149.00   0.50    0.80    --  106.85   0.00 150.00  222
;
_diffrn_measurement_device 'four-circle diffractometer'
_diffrn_measurement_device_type 'XtaLAB Synergy R, HyPix'
_diffrn_measurement_method '\w scans'
_diffrn_orient_matrix_type 'CrysAlisPro convention (1999,Acta A55,543-557)'
_diffrn_orient_matrix_UB_11 0.1213224000
_diffrn_orient_matrix_UB_12 0.0015683000
_diffrn_orient_matrix_UB_13 0.0021547000
_diffrn_orient_matrix_UB_21 0.0549216000
_diffrn_orient_matrix_UB_22 -0.0953266000
_diffrn_orient_matrix_UB_23 -0.0215861000
_diffrn_orient_matrix_UB_31 -0.0083929000
_diffrn_orient_matrix_UB_32 0.0600241000
_diffrn_orient_matrix_UB_33 -0.0612514000
_diffrn_radiation_monochromator mirror
_diffrn_radiation_probe x-ray
_diffrn_radiation_type 'Cu K\a'
_diffrn_radiation_wavelength 1.54184
_diffrn_reflns_av_R_equivalents 0.0655
_diffrn_reflns_av_unetI/netI 0.0465
_diffrn_reflns_Laue_measured_fraction_full 0.998
_diffrn_reflns_Laue_measured_fraction_max 0.960
_diffrn_reflns_limit_h_max 15
_diffrn_reflns_limit_h_min -15
_diffrn_reflns_limit_k_max 18
_diffrn_reflns_limit_k_min -19
_diffrn_reflns_limit_l_max 23
_diffrn_reflns_limit_l_min -31
_diffrn_reflns_number 54583
_diffrn_reflns_point_group_measured_fraction_full 0.998
_diffrn_reflns_point_group_measured_fraction_max 0.960
_diffrn_reflns_theta_full 67.684
_diffrn_reflns_theta_max 78.376
_diffrn_reflns_theta_min 3.232
_diffrn_source 'Rotating-anode X-ray tube'
_diffrn_source_type 'PhotonJet R (Cu) X-ray Source'
_exptl_absorpt_coefficient_mu 7.365
_exptl_absorpt_correction_T_max 1.00000
_exptl_absorpt_correction_T_min 0.44866
_exptl_absorpt_correction_type multi-scan
_exptl_absorpt_process_details
;
CrysAlisPro 1.171.42.93a (Rigaku Oxford Diffraction, 2023)
Empirical absorption correction using spherical harmonics,
implemented in SCALE3 ABSPACK scaling algorithm.
;
_exptl_crystal_colour black
_exptl_crystal_colour_primary black
_exptl_crystal_density_diffrn 1.540
_exptl_crystal_description block
_exptl_crystal_F_000 1950
_exptl_crystal_size_max 0.15
_exptl_crystal_size_mid 0.1
_exptl_crystal_size_min 0.08
_refine_diff_density_max 2.697
_refine_diff_density_min -3.084
_refine_diff_density_rms 0.197
_refine_ls_extinction_method none
_refine_ls_goodness_of_fit_ref 1.081
_refine_ls_hydrogen_treatment constr
_refine_ls_matrix_type full
_refine_ls_number_parameters 988
_refine_ls_number_reflns 17199
_refine_ls_number_restraints 1
_refine_ls_restrained_S_all 1.083
_refine_ls_R_factor_all 0.0531
_refine_ls_R_factor_gt 0.0504
_refine_ls_shift/su_max 0.003
_refine_ls_shift/su_mean 0.000
_refine_ls_structure_factor_coef Fsqd
_refine_ls_weighting_details 'w=1/[\s^2^(Fo^2^)+(0.1139P)^2^+0.5645P] where P=(Fo^2^+2Fc^2^)/3'
_refine_ls_weighting_scheme calc
_refine_ls_wR_factor_gt 0.1439
_refine_ls_wR_factor_ref 0.1463
_reflns_Friedel_coverage 0.000
_reflns_number_gt 15835
_reflns_number_total 17199
_reflns_threshold_expression 'I > 2\s(I)'
_cod_data_source_file d5dt01368b2.cif
_cod_data_source_block exp_66_auto
_cod_depositor_comments 'Adding full bibliography for 7718872--7718874.cif.'
_cod_original_formula_sum 'C45.50 H48.50 Cl N2 O3.75 P2 Re'
_cod_database_code 7718872
_shelx_shelxl_version_number 2018/3
_shelx_space_group_comment
;
The symmetry employed for this shelxl refinement is uniquely defined
by the following loop, which should always be used as a source of
symmetry information in preference to the above space-group names.
They are only intended as comments.
;
_shelx_estimated_absorpt_t_max 0.590
_shelx_estimated_absorpt_t_min 0.405
_reflns_odcompleteness_completeness 99.87
_reflns_odcompleteness_iscentric 1
_reflns_odcompleteness_theta 66.97
_olex2_refinement_description
;
1. Fixed Uiso
 At 1.2 times of:
  All C(H) groups, All C(H,H) groups, All N(H) groups
 At 1.5 times of:
  All C(H,H,H) groups, All O(H) groups
2. Restrained distances
 H1-H00G
 2.4 with sigma of 0.01
3.a Ternary CH refined with riding coordinates:
 N2(H2), N4(H4), N1(H1), N3(H3)
3.b Secondary CH2 refined with riding coordinates:
 C00S(H00A,H00B), C011(H01A,H01B), C01J(H01M,H01O), C01M(H01Q,H01T), C01T(H01C,
 H01D), C01Y(H01,H), C022(H02D,H02I), C025(H02A,H02B), C02A(H02Z,HA), C030(H03A,
 H03B), C5(H5B,H5C)
3.c Aromatic/amide H refined with riding coordinates:
 C00O(H00O), C00T(H00T), C00U(H00U), C00V(H00V), C010(H010), C013(H013),
 C015(H015), C016(H016), C017(H017), C018(H018), C019(H019), C01A(H01E),
 C01D(H01G), C01F(H01F), C01G(H01I), C01H(H01H), C01I(H01J), C01K(H01K),
 C01L(H01L), C01N(H01N), C01O(H01U), C01P(H01P), C01Q(H01W), C01R(H01R),
 C01S(H01S), C01U(H01Y), C01V(H01V), C01X(H01X), C01Z(H01Z), C021(H021),
 C023(H023), C024(H024), C026(H026), C028(H028), C029(H029), C02B(H02J),
 C02C(H02C), C02D(H02K), C02E(H02E), C02F(H02F), C02G(H02G), C02H(H02H),
 C02I(H02L), C02K(H02M), C02L(H02O), C02N(H02N), C02O(H02P), C02P(H02S),
 C02Q(H02Q), C02R(H02R), C02S(H02T), C02T(H02U), C02U(H02V), C02V(H02W),
 C02W(H02X), C02X(H02Y)
3.d Idealised Me refined as rotating group:
 C02M(H02,HB,HC), C02Y(H5,HD,HE), C6(H6A,H6B,H6C)
3.e Idealised tetrahedral OH refined as rotating group:
 O00B(H00C), O00G(H00G), O5(H5A)
;
_smtbx_masks_void_probe_radius 1.2
_smtbx_masks_void_truncation_radius 1.2
_olex2_submission_special_instructions 'No special instructions were received'
_oxdiff_exptl_absorpt_empirical_details
;
Empirical correction (ABSPACK) includes:
- Absorption correction using spherical harmonics
- Frame scaling
;
_oxdiff_exptl_absorpt_empirical_full_max 5.184
_oxdiff_exptl_absorpt_empirical_full_min 0.245

loop_
_space_group_symop_operation_xyz
'x, y, z'
'-x, -y, -z'

loop_
_atom_site_label
_atom_site_type_symbol
_atom_site_fract_x
_atom_site_fract_y
_atom_site_fract_z
_atom_site_U_iso_or_equiv
_atom_site_adp_type
_atom_site_occupancy
_atom_site_site_symmetry_order
_atom_site_calc_flag
_atom_site_refinement_flags_posn
_atom_site_refinement_flags_adp
_atom_site_refinement_flags_occupancy
_atom_site_disorder_assembly
_atom_site_disorder_group
Re1 Re 0.26385(2) 0.80478(2) 0.65385(2) 0.01830(7) Uani 1 1 d . . . . .
Re2 Re 0.20523(2) 0.25477(2) 0.83254(2) 0.01926(7) Uani 1 1 d . . . . .
Cl03 Cl 0.32133(8) -0.22631(8) 0.86551(4) 0.0332(2) Uani 1 1 d . . . . .
P4 P 0.00237(8) 0.30299(7) 0.86074(4) 0.02029(19) Uani 1 1 d . . . . .
P3 P 0.41138(7) 0.21433(7) 0.81371(4) 0.02191(19) Uani 1 1 d . . . . .
P2 P 0.06300(8) 0.88716(7) 0.67773(4) 0.02140(19) Uani 1 1 d . . . . .
P1 P 0.46656(8) 0.73593(7) 0.62270(4) 0.01903(18) Uani 1 1 d . . . . .
Cl08 Cl 0.19027(11) 0.42236(9) 0.62731(5) 0.0477(3) Uani 1 1 d . . . . .
O4 O 0.1756(3) 0.4646(2) 0.83153(13) 0.0348(6) Uani 1 1 d . . . . .
O2 O 0.3065(3) 0.9880(2) 0.65593(13) 0.0323(6) Uani 1 1 d . . . . .
O00B O 0.2129(3) -0.0488(2) 0.91914(12) 0.0359(7) Uani 1 1 d . . . . .
H00C H 0.240920 -0.097273 0.905433 0.054 Uiso 1 1 calc R U . . .
O1 O 0.1884(3) 0.8874(2) 0.53216(12) 0.0333(7) Uani 1 1 d . . . . .
O3 O 0.2624(3) 0.1832(2) 0.95701(12) 0.0345(7) Uani 1 1 d . . . . .
N2 N 0.3244(3) 0.7273(2) 0.74253(13) 0.0215(6) Uani 1 1 d . . . . .
H2 H 0.288463 0.774730 0.766483 0.026 Uiso 1 1 calc R U . . .
N4 N 0.1506(3) 0.2861(2) 0.74335(13) 0.0202(6) Uani 1 1 d . . . . .
H4 H 0.189915 0.327540 0.719242 0.024 Uiso 1 1 calc R U . . .
O00G O 0.2446(3) 0.5983(3) 0.56554(14) 0.0492(9) Uani 1 1 d . . . . .
H00G H 0.236303 0.546040 0.578769 0.074 Uiso 1 1 calc DR U . . .
N1 N 0.2216(3) 0.6694(2) 0.66821(13) 0.0221(6) Uani 1 1 d . . . . .
H1 H 0.252298 0.641711 0.634785 0.027 Uiso 1 1 calc DR U . . .
N3 N 0.2391(2) 0.1021(2) 0.82238(13) 0.0218(6) Uani 1 1 d . . . . .
H3 H 0.203547 0.070286 0.855610 0.026 Uiso 1 1 calc R U . . .
C4 C 0.1857(3) 0.3858(3) 0.83229(15) 0.0251(8) Uani 1 1 d . . . . .
C00K C 0.5131(3) 0.7551(3) 0.72501(15) 0.0209(7) Uani 1 1 d . . . . .
C00L C 0.5441(3) 0.6037(3) 0.63117(15) 0.0223(7) Uani 1 1 d . . . . .
C2 C 0.2927(3) 0.9193(3) 0.65383(15) 0.0244(8) Uani 1 1 d . . . . .
C00N C -0.0432(3) 0.4244(3) 0.75387(15) 0.0225(7) Uani 1 1 d . . . . .
C00O C -0.0230(3) 0.1239(3) 0.89043(16) 0.0254(7) Uani 1 1 d . . . . .
H00O H 0.038202 0.106336 0.913371 0.030 Uiso 1 1 calc R U . . .
C00P C 0.0124(3) 1.0221(3) 0.65875(16) 0.0251(8) Uani 1 1 d . . . . .
C00Q C 0.4790(3) 0.0964(3) 0.86109(15) 0.0237(7) Uani 1 1 d . . . . .
C00R C -0.0433(3) 0.3310(3) 0.93022(16) 0.0257(8) Uani 1 1 d . . . . .
C00S C 0.4521(3) 0.6853(3) 0.75116(15) 0.0221(7) Uani 1 1 d . . . . .
H00A H 0.487122 0.627620 0.735310 0.027 Uiso 1 1 calc R U . . .
H00B H 0.464012 0.664647 0.791336 0.027 Uiso 1 1 calc R U . . .
C00T C -0.0657(3) 0.0555(3) 0.88708(17) 0.0264(8) Uani 1 1 d . . . . .
H00T H -0.032263 -0.008609 0.907148 0.032 Uiso 1 1 calc R U . . .
C00U C 0.5466(3) 0.8004(3) 0.75810(16) 0.0238(7) Uani 1 1 d . . . . .
H00U H 0.530097 0.788109 0.796816 0.029 Uiso 1 1 calc R U . . .
C00V C -0.1456(4) 0.5006(3) 0.83113(18) 0.0300(9) Uani 1 1 d . . . . .
H00V H -0.166459 0.496161 0.869340 0.036 Uiso 1 1 calc R U . . .
C1 C 0.2163(3) 0.8553(3) 0.57785(17) 0.0257(8) Uani 1 1 d . . . . .
C00X C 0.4442(3) 0.0206(3) 0.85840(16) 0.0225(7) Uani 1 1 d . . . . .
C00Y C 0.0137(3) 0.7546(3) 0.63647(17) 0.0263(8) Uani 1 1 d . . . . .
C00Z C 0.5138(3) 0.7814(3) 0.55063(15) 0.0237(7) Uani 1 1 d . . . . .
C010 C -0.1665(3) 0.2475(3) 0.82723(16) 0.0256(8) Uani 1 1 d . . . . .
H010 H -0.201364 0.311879 0.807837 0.031 Uiso 1 1 calc R U . . .
C011 C 0.0974(3) 0.6759(3) 0.67798(17) 0.0276(8) Uani 1 1 d . . . . .
H01A H 0.095349 0.613338 0.676983 0.033 Uiso 1 1 calc R U . . .
H01B H 0.070774 0.687091 0.715566 0.033 Uiso 1 1 calc R U . . .
C012 C 0.4925(3) 0.1926(3) 0.74678(16) 0.0239(8) Uani 1 1 d . . . . .
C013 C -0.1028(3) 0.8436(3) 0.76067(17) 0.0282(8) Uani 1 1 d . . . . .
H013 H -0.143293 0.846002 0.731045 0.034 Uiso 1 1 calc R U . . .
C014 C -0.0726(3) 0.4175(3) 0.81206(16) 0.0224(7) Uani 1 1 d . . . . .
C015 C -0.0842(3) 0.5148(3) 0.71679(16) 0.0262(8) Uani 1 1 d . . . . .
H015 H -0.063697 0.519869 0.678521 0.031 Uiso 1 1 calc R U . . .
C016 C 0.4950(3) 0.5527(3) 0.60957(16) 0.0252(7) Uani 1 1 d . . . . .
H016 H 0.427458 0.586396 0.589904 0.030 Uiso 1 1 calc R U . . .
C017 C 0.5998(3) 0.1163(3) 0.74549(17) 0.0275(8) Uani 1 1 d . . . . .
H017 H 0.632915 0.076793 0.779130 0.033 Uiso 1 1 calc R U . . .
C018 C -0.0510(3) 1.0785(3) 0.69697(16) 0.0255(7) Uani 1 1 d . . . . .
H018 H -0.070226 1.048678 0.732977 0.031 Uiso 1 1 calc R U . . .
C019 C 0.6041(3) 0.8637(3) 0.73455(17) 0.0280(8) Uani 1 1 d . . . . .
H019 H 0.622580 0.895867 0.757123 0.034 Uiso 1 1 calc R U . . .
C01A C -0.2089(3) 0.1767(3) 0.82440(17) 0.0268(8) Uani 1 1 d . . . . .
H01E H -0.271615 0.193923 0.802485 0.032 Uiso 1 1 calc R U . . .
C01B C -0.0010(3) 0.8629(3) 0.74938(16) 0.0253(8) Uani 1 1 d . . . . .
C3 C 0.2430(3) 0.2114(3) 0.91002(18) 0.0265(8) Uani 1 1 d . . . . .
C01D C -0.1585(3) 0.0813(3) 0.85391(18) 0.0295(8) Uani 1 1 d . . . . .
H01G H -0.186826 0.034332 0.851526 0.035 Uiso 1 1 calc R U . . .
C01E C -0.0711(3) 0.2207(3) 0.85948(15) 0.0237(7) Uani 1 1 d . . . . .
C01F C 0.6129(4) 0.7220(4) 0.52413(18) 0.0316(9) Uani 1 1 d . . . . .
H01F H 0.651965 0.657540 0.542264 0.038 Uiso 1 1 calc R U . . .
C01G C 0.6073(4) 0.1580(4) 0.6439(2) 0.0351(9) Uani 1 1 d . . . . .
H01I H 0.645312 0.146489 0.609615 0.042 Uiso 1 1 calc R U . . .
C01H C 0.6342(3) 0.8789(3) 0.67739(18) 0.0268(8) Uani 1 1 d . . . . .
H01H H 0.675800 0.919092 0.661888 0.032 Uiso 1 1 calc R U . . .
C01I C 0.0195(3) 0.3643(3) 0.95694(17) 0.0290(8) Uani 1 1 d . . . . .
H01J H 0.086982 0.372000 0.939293 0.035 Uiso 1 1 calc R U . . .
C01J C 0.1956(3) 0.1910(3) 0.72477(15) 0.0248(8) Uani 1 1 d . . . . .
H01M H 0.277551 0.173214 0.714282 0.030 Uiso 1 1 calc R U . . .
H01O H 0.155468 0.197897 0.692051 0.030 Uiso 1 1 calc R U . . .
C01K C -0.0579(3) 1.2261(3) 0.62857(17) 0.0299(8) Uani 1 1 d . . . . .
H01K H -0.080836 1.293840 0.618784 0.036 Uiso 1 1 calc R U . . .
C01L C 0.6484(3) 0.5532(3) 0.65786(17) 0.0265(8) Uani 1 1 d . . . . .
H01L H 0.683596 0.586985 0.670927 0.032 Uiso 1 1 calc R U . . .
C01M C 0.1769(3) 0.1121(3) 0.77226(16) 0.0252(7) Uani 1 1 d . . . . .
H01Q H 0.094735 0.128959 0.782024 0.030 Uiso 1 1 calc R U . . .
H01T H 0.205878 0.050482 0.760404 0.030 Uiso 1 1 calc R U . . .
C01N C 0.0584(3) 0.8591(3) 0.79470(16) 0.0254(7) Uani 1 1 d . . . . .
H01N H 0.125431 0.873269 0.787732 0.031 Uiso 1 1 calc R U . . .
C01O C 0.5602(3) 0.0800(3) 0.89985(17) 0.0296(8) Uani 1 1 d . . . . .
H01U H 0.583692 0.130132 0.901486 0.036 Uiso 1 1 calc R U . . .
C01P C -0.1442(4) 0.8208(4) 0.81601(19) 0.0353(9) Uani 1 1 d . . . . .
H01P H -0.213081 0.809546 0.823182 0.042 Uiso 1 1 calc R U . . .
C01Q C 0.6573(4) 0.0990(3) 0.6946(2) 0.0331(9) Uani 1 1 d . . . . .
H01W H 0.728891 0.048303 0.694037 0.040 Uiso 1 1 calc R U . . .
C01R C -0.0858(4) 1.1799(3) 0.68137(17) 0.0295(8) Uani 1 1 d . . . . .
H01R H -0.128895 1.217191 0.707192 0.035 Uiso 1 1 calc R U . . .
C01S C 0.6480(4) 0.4017(3) 0.64535(18) 0.0321(9) Uani 1 1 d . . . . .
H01S H 0.681468 0.333961 0.651063 0.039 Uiso 1 1 calc R U . . .
C01T C 0.2876(3) 0.5961(3) 0.71664(15) 0.0230(7) Uani 1 1 d . . . . .
H01C H 0.368335 0.566560 0.704830 0.028 Uiso 1 1 calc R U . . .
H01D H 0.256438 0.544781 0.729916 0.028 Uiso 1 1 calc R U . . .
C01U C 0.5182(3) 0.3538(3) 0.79041(17) 0.0268(8) Uani 1 1 d . . . . .
H01Y H 0.531095 0.343819 0.753851 0.032 Uiso 1 1 calc R U . . .
C01V C 0.5463(4) 0.4522(3) 0.61729(18) 0.0311(8) Uani 1 1 d . . . . .
H01V H 0.512240 0.418327 0.603507 0.037 Uiso 1 1 calc R U . . .
C01W C 0.5400(3) 0.7734(3) 0.66627(15) 0.0218(7) Uani 1 1 d . . . . .
C01X C 0.4948(4) 0.9143(3) 0.46906(17) 0.0344(9) Uani 1 1 d . . . . .
H01X H 0.455075 0.978161 0.450245 0.041 Uiso 1 1 calc R U . . .
C01Y C 0.0244(3) 0.3342(3) 0.73092(15) 0.0230(7) Uani 1 1 d . . . . .
H01 H -0.011843 0.286553 0.746054 0.028 Uiso 1 1 calc R U . . .
H H 0.018144 0.351606 0.690319 0.028 Uiso 1 1 calc R U . . .
C01Z C 0.4550(4) 0.8783(3) 0.52253(17) 0.0298(8) Uani 1 1 d . . . . .
H01Z H 0.389651 0.918325 0.539654 0.036 Uiso 1 1 calc R U . . .
C020 C -0.0183(3) 0.8545(3) 0.63505(16) 0.0251(8) Uani 1 1 d . . . . .
C021 C -0.0994(3) 0.9246(3) 0.59695(17) 0.0299(8) Uani 1 1 d . . . . .
H021 H -0.119015 0.990774 0.595094 0.036 Uiso 1 1 calc R U . . .
C022 C 0.3624(3) 0.0328(3) 0.81503(16) 0.0231(7) Uani 1 1 d . . . . .
H02D H 0.361274 -0.030937 0.815947 0.028 Uiso 1 1 calc R U . . .
H02I H 0.392983 0.055862 0.777971 0.028 Uiso 1 1 calc R U . . .
C023 C 0.6059(3) -0.0116(3) 0.93602(17) 0.0325(9) Uani 1 1 d . . . . .
H023 H 0.659194 -0.022287 0.962033 0.039 Uiso 1 1 calc R U . . .
C024 C 0.6022(3) 0.8343(3) 0.64319(16) 0.0246(7) Uani 1 1 d . . . . .
H024 H 0.622199 0.844994 0.604781 0.030 Uiso 1 1 calc R U . . .
C025 C 0.2777(3) 0.6473(3) 0.76361(15) 0.0233(7) Uani 1 1 d . . . . .
H02A H 0.197224 0.674563 0.776355 0.028 Uiso 1 1 calc R U . . .
H02B H 0.321025 0.600709 0.795300 0.028 Uiso 1 1 calc R U . . .
C026 C 0.7001(3) 0.4522(3) 0.66501(19) 0.0324(9) Uani 1 1 d . . . . .
H026 H 0.769628 0.418461 0.682991 0.039 Uiso 1 1 calc R U . . .
C027 C 0.4636(3) 0.3013(3) 0.83136(17) 0.0255(8) Uani 1 1 d . . . . .
C028 C 0.0400(4) 1.0685(3) 0.60525(19) 0.0370(10) Uani 1 1 d . . . . .
H028 H 0.082313 1.031232 0.579291 0.044 Uiso 1 1 calc R U . . .
C029 C 0.4440(3) 0.2523(3) 0.69580(16) 0.0272(8) Uani 1 1 d . . . . .
H029 H 0.373547 0.304283 0.696072 0.033 Uiso 1 1 calc R U . . .
C02A C 0.1923(4) -0.0782(3) 0.97849(18) 0.0363(10) Uani 1 1 d . . . . .
H02Z H 0.131454 -0.104638 0.984993 0.044 Uiso 1 1 calc R U . . .
HA H 0.165212 -0.021243 0.994901 0.044 Uiso 1 1 calc R U . . .
C02B C 0.5532(3) 0.4208(3) 0.80409(19) 0.0314(9) Uani 1 1 d . . . . .
H02J H 0.589442 0.455725 0.776503 0.038 Uiso 1 1 calc R U . . .
C02C C -0.0388(4) 0.7274(3) 0.60064(18) 0.0318(9) Uani 1 1 d . . . . .
H02C H -0.018726 0.661446 0.601550 0.038 Uiso 1 1 calc R U . . .
C02D C 0.4439(4) 0.3185(4) 0.88553(19) 0.0360(9) Uani 1 1 d . . . . .
H02K H 0.405649 0.285074 0.912976 0.043 Uiso 1 1 calc R U . . .
C02E C -0.0828(4) 0.8148(3) 0.86077(18) 0.0328(9) Uani 1 1 d . . . . .
H02E H -0.109419 0.797636 0.897761 0.039 Uiso 1 1 calc R U . . .
C02F C -0.1204(3) 0.7971(4) 0.56367(17) 0.0335(9) Uani 1 1 d . . . . .
H02F H -0.154863 0.777785 0.540122 0.040 Uiso 1 1 calc R U . . .
C02G C 0.0055(4) 1.1692(3) 0.58996(19) 0.0369(10) Uani 1 1 d . . . . .
H02G H 0.024517 1.199140 0.553938 0.044 Uiso 1 1 calc R U . . .
C02H C 0.0179(3) 0.8344(3) 0.84992(17) 0.0305(8) Uani 1 1 d . . . . .
H02H H 0.058656 0.831037 0.879692 0.037 Uiso 1 1 calc R U . . .
C02I C -0.1878(4) 0.5910(3) 0.79289(18) 0.0343(9) Uani 1 1 d . . . . .
H02L H -0.237545 0.646139 0.805708 0.041 Uiso 1 1 calc R U . . .
C02K C 0.5719(4) -0.0865(3) 0.93318(18) 0.0328(9) Uani 1 1 d . . . . .
H02M H 0.602887 -0.147587 0.957178 0.039 Uiso 1 1 calc R U . . .
C02L C 0.5010(4) 0.2338(3) 0.64513(18) 0.0323(9) Uani 1 1 d . . . . .
H02O H 0.467564 0.272651 0.611436 0.039 Uiso 1 1 calc R U . . .
C02M C 0.2984(4) -0.1537(3) 1.00765(17) 0.0325(9) Uani 1 1 d . . . . .
H02 H 0.320567 -0.213003 0.994632 0.049 Uiso 1 1 calc R U . . .
HB H 0.281877 -0.166504 1.047656 0.049 Uiso 1 1 calc R U . . .
HC H 0.360625 -0.129767 0.999265 0.049 Uiso 1 1 calc R U . . .
C02N C 0.5939(4) 0.8553(4) 0.44334(18) 0.0382(10) Uani 1 1 d . . . . .
H02N H 0.620555 0.880027 0.407727 0.046 Uiso 1 1 calc R U . . .
C02O C 0.4920(3) -0.0711(3) 0.89476(18) 0.0276(8) Uani 1 1 d . . . . .
H02P H 0.469918 -0.121937 0.893104 0.033 Uiso 1 1 calc R U . . .
C02P C -0.0176(4) 0.3865(3) 1.01003(18) 0.0360(9) Uani 1 1 d . . . . .
H02S H 0.025161 0.408815 1.027366 0.043 Uiso 1 1 calc R U . . .
C02Q C -0.1505(3) 0.8950(4) 0.56183(17) 0.0343(9) Uani 1 1 d . . . . .
H02Q H -0.205307 0.941564 0.537008 0.041 Uiso 1 1 calc R U . . .
C02R C 0.6526(4) 0.7594(4) 0.47111(19) 0.0364(10) Uani 1 1 d . . . . .
H02R H 0.718713 0.720163 0.454052 0.044 Uiso 1 1 calc R U . . .
C02S C 0.5349(4) 0.4366(3) 0.8582(2) 0.0357(9) Uani 1 1 d . . . . .
H02T H 0.559070 0.481588 0.867098 0.043 Uiso 1 1 calc R U . . .
C02T C -0.1558(3) 0.5982(3) 0.73628(18) 0.0309(8) Uani 1 1 d . . . . .
H02U H -0.181828 0.658591 0.711135 0.037 Uiso 1 1 calc R U . . .
C02U C 0.4806(4) 0.3849(4) 0.8990(2) 0.0414(10) Uani 1 1 d . . . . .
H02V H 0.468564 0.394690 0.935640 0.050 Uiso 1 1 calc R U . . .
C02V C -0.1449(4) 0.3209(3) 0.9584(2) 0.0338(9) Uani 1 1 d . . . . .
H02W H -0.188038 0.298685 0.941205 0.041 Uiso 1 1 calc R U . . .
C02W C -0.1174(5) 0.3752(3) 1.03666(19) 0.0399(10) Uani 1 1 d . . . . .
H02X H -0.141333 0.389305 1.072101 0.048 Uiso 1 1 calc R U . . .
C02X C -0.1828(5) 0.3427(4) 1.0105(2) 0.0417(11) Uani 1 1 d . . . . .
H02Y H -0.250810 0.335977 1.028017 0.050 Uiso 1 1 calc R U . . .
C02Y C 0.2915(7) 0.6929(5) 0.4798(2) 0.0596(15) Uani 1 1 d . . . . .
H5 H 0.288954 0.702859 0.439750 0.089 Uiso 1 1 calc R U . . .
HD H 0.369908 0.674035 0.489665 0.089 Uiso 1 1 calc R U . . .
HE H 0.244120 0.752435 0.491477 0.089 Uiso 1 1 calc R U . . .
C030 C 0.2483(9) 0.6164(7) 0.5079(3) 0.088(3) Uani 1 1 d . . . . .
H03A H 0.170872 0.634369 0.495828 0.105 Uiso 1 1 calc R U . . .
H03B H 0.297143 0.556541 0.496072 0.105 Uiso 1 1 calc R U . . .
O5 O 0.5834(5) -0.3522(5) 0.8914(2) 0.0879(18) Uani 1 1 d . . . . .
H5A H 0.514760 -0.322932 0.884630 0.132 Uiso 1 1 calc R U . . .
C6 C 0.7170(6) -0.3722(5) 0.9570(3) 0.0629(16) Uani 1 1 d . . . . .
H6A H 0.725760 -0.310871 0.940452 0.094 Uiso 1 1 calc R U . . .
H6B H 0.773948 -0.422479 0.940111 0.094 Uiso 1 1 calc R U . . .
H6C H 0.727413 -0.388246 0.996841 0.094 Uiso 1 1 calc R U . . .
C5 C 0.5970(8) -0.3643(7) 0.9470(3) 0.080(2) Uani 1 1 d . . . . .
H5B H 0.584478 -0.423144 0.967993 0.096 Uiso 1 1 calc R U . . .
H5C H 0.539549 -0.309261 0.960779 0.096 Uiso 1 1 calc R U . . .

loop_
_atom_site_aniso_label
_atom_site_aniso_U_11
_atom_site_aniso_U_22
_atom_site_aniso_U_33
_atom_site_aniso_U_23
_atom_site_aniso_U_13
_atom_site_aniso_U_12
Re1 0.01679(10) 0.01737(11) 0.01790(11) -0.00259(7) -0.00100(7) -0.00404(7)
Re2 0.01704(10) 0.02130(11) 0.01667(11) -0.00075(7) -0.00257(7) -0.00569(7)
Cl03 0.0308(4) 0.0486(6) 0.0240(4) -0.0134(4) 0.0031(3) -0.0166(4)
P4 0.0186(4) 0.0213(5) 0.0174(4) -0.0017(3) -0.0017(3) -0.0049(3)
P3 0.0179(4) 0.0248(5) 0.0209(4) -0.0009(4) -0.0033(3) -0.0075(3)
P2 0.0178(4) 0.0208(5) 0.0209(4) -0.0031(4) -0.0014(3) -0.0030(3)
P1 0.0185(4) 0.0174(4) 0.0186(4) -0.0032(3) -0.0007(3) -0.0044(3)
Cl08 0.0478(6) 0.0452(7) 0.0310(5) 0.0087(5) 0.0030(4) -0.0091(5)
O4 0.0390(15) 0.0242(15) 0.0402(16) -0.0054(12) -0.0008(13) -0.0119(12)
O2 0.0388(15) 0.0217(14) 0.0409(16) -0.0113(12) 0.0004(12) -0.0139(12)
O00B 0.0405(15) 0.0283(15) 0.0259(14) -0.0008(11) 0.0023(12) -0.0036(13)
O1 0.0338(14) 0.0347(16) 0.0226(14) -0.0042(12) -0.0077(11) -0.0025(12)
O3 0.0343(14) 0.0400(17) 0.0216(14) 0.0004(12) -0.0080(11) -0.0079(13)
N2 0.0188(13) 0.0223(16) 0.0191(15) -0.0041(12) -0.0020(11) -0.0029(12)
N4 0.0219(14) 0.0206(15) 0.0175(14) -0.0010(12) -0.0056(11) -0.0078(12)
O00G 0.061(2) 0.067(3) 0.0350(17) -0.0168(17) 0.0054(15) -0.038(2)
N1 0.0218(14) 0.0197(15) 0.0216(15) -0.0017(12) -0.0023(11) -0.0056(11)
N3 0.0175(13) 0.0258(16) 0.0190(14) -0.0007(12) -0.0025(11) -0.0068(12)
C4 0.0228(16) 0.031(2) 0.0187(17) -0.0036(15) -0.0014(13) -0.0083(15)
C00K 0.0185(14) 0.0161(16) 0.0231(17) -0.0027(13) -0.0024(12) -0.0016(12)
C00L 0.0243(16) 0.0164(17) 0.0217(17) -0.0049(14) 0.0011(13) -0.0029(13)
C2 0.0198(15) 0.027(2) 0.0204(17) -0.0032(14) -0.0003(13) -0.0034(14)
C00N 0.0184(14) 0.0240(18) 0.0231(17) -0.0017(14) -0.0025(13) -0.0073(13)
C00O 0.0198(15) 0.029(2) 0.0230(18) -0.0040(15) 0.0004(13) -0.0058(14)
C00P 0.0190(15) 0.0235(19) 0.0273(19) -0.0031(15) -0.0037(13) -0.0025(14)
C00Q 0.0176(14) 0.0270(19) 0.0207(17) -0.0015(14) -0.0016(13) -0.0045(13)
C00R 0.0288(18) 0.026(2) 0.0180(17) -0.0050(15) 0.0013(14) -0.0060(15)
C00S 0.0204(15) 0.0204(18) 0.0214(17) -0.0027(14) -0.0025(13) -0.0038(13)
C00T 0.0251(16) 0.0221(19) 0.0285(19) -0.0051(15) 0.0034(14) -0.0070(14)
C00U 0.0208(15) 0.0232(18) 0.0232(17) -0.0045(14) -0.0031(13) -0.0034(13)
C00V 0.0318(19) 0.027(2) 0.0247(19) -0.0016(16) -0.0026(15) -0.0057(16)
C1 0.0254(17) 0.0205(19) 0.025(2) -0.0032(15) 0.0010(14) -0.0039(14)
C00X 0.0177(15) 0.0234(19) 0.0224(18) -0.0027(14) -0.0003(13) -0.0051(13)
C00Y 0.0215(16) 0.035(2) 0.0245(19) -0.0096(16) 0.0012(14) -0.0120(15)
C00Z 0.0277(17) 0.029(2) 0.0180(17) -0.0037(15) 0.0007(13) -0.0155(16)
C010 0.0192(15) 0.027(2) 0.0260(18) -0.0044(15) -0.0001(13) -0.0051(14)
C011 0.0242(17) 0.033(2) 0.0263(19) -0.0057(16) 0.0006(14) -0.0122(15)
C012 0.0183(15) 0.032(2) 0.0223(18) -0.0039(15) 0.0023(13) -0.0129(15)
C013 0.0268(18) 0.032(2) 0.0230(18) -0.0040(16) -0.0035(14) -0.0078(15)
C014 0.0216(15) 0.0177(17) 0.0263(18) -0.0017(14) -0.0040(13) -0.0064(13)
C015 0.0246(16) 0.029(2) 0.0232(18) -0.0014(15) -0.0047(14) -0.0098(15)
C016 0.0237(16) 0.0216(18) 0.0271(19) -0.0056(15) -0.0008(14) -0.0050(14)
C017 0.0237(17) 0.035(2) 0.029(2) -0.0097(17) -0.0002(14) -0.0153(16)
C018 0.0227(16) 0.030(2) 0.0231(18) -0.0061(15) -0.0019(13) -0.0081(14)
C019 0.0249(16) 0.032(2) 0.032(2) -0.0110(16) -0.0045(15) -0.0117(15)
C01A 0.0199(15) 0.034(2) 0.0265(19) -0.0075(16) 0.0002(13) -0.0105(15)
C01B 0.0214(16) 0.028(2) 0.0198(18) -0.0026(15) 0.0007(13) -0.0038(14)
C3 0.0248(17) 0.023(2) 0.026(2) 0.0014(16) -0.0041(15) -0.0054(15)
C01D 0.0266(17) 0.032(2) 0.034(2) -0.0136(17) 0.0041(15) -0.0124(16)
C01E 0.0183(15) 0.031(2) 0.0181(17) -0.0045(14) 0.0025(13) -0.0076(14)
C01F 0.0276(18) 0.043(2) 0.0242(19) -0.0073(18) 0.0024(15) -0.0145(18)
C01G 0.038(2) 0.046(3) 0.032(2) -0.018(2) 0.0096(17) -0.025(2)
C01H 0.0229(16) 0.027(2) 0.033(2) -0.0069(16) -0.0012(14) -0.0117(15)
C01I 0.0310(18) 0.027(2) 0.0270(19) -0.0071(16) -0.0020(15) -0.0071(15)
C01J 0.0224(15) 0.031(2) 0.0187(17) -0.0041(15) -0.0040(13) -0.0070(14)
C01K 0.0309(18) 0.023(2) 0.031(2) -0.0039(16) -0.0059(15) -0.0043(15)
C01L 0.0242(17) 0.0246(19) 0.0290(19) -0.0081(15) -0.0001(14) -0.0062(14)
C01M 0.0210(15) 0.0276(19) 0.0246(18) -0.0063(15) -0.0046(13) -0.0051(14)
C01N 0.0233(16) 0.0226(18) 0.0252(18) -0.0050(15) -0.0014(13) -0.0030(14)
C01O 0.0230(17) 0.037(2) 0.0253(19) -0.0034(17) -0.0029(14) -0.0089(16)
C01P 0.0316(19) 0.040(2) 0.032(2) -0.0020(18) -0.0004(16) -0.0159(18)
C01Q 0.0275(18) 0.035(2) 0.043(2) -0.0162(19) 0.0033(17) -0.0144(17)
C01R 0.0321(18) 0.026(2) 0.0265(19) -0.0072(16) -0.0024(15) -0.0061(16)
C01S 0.038(2) 0.0183(19) 0.033(2) -0.0062(16) -0.0006(16) -0.0031(16)
C01T 0.0283(16) 0.0135(16) 0.0241(17) 0.0027(13) 0.0001(13) -0.0092(13)
C01U 0.0252(16) 0.0226(19) 0.0287(19) -0.0014(15) -0.0047(14) -0.0061(14)
C01V 0.0343(19) 0.029(2) 0.033(2) -0.0107(17) -0.0021(16) -0.0129(16)
C01W 0.0172(14) 0.0205(18) 0.0225(17) -0.0020(14) -0.0022(12) -0.0027(13)
C01X 0.049(2) 0.033(2) 0.024(2) 0.0004(17) -0.0059(17) -0.0225(19)
C01Y 0.0199(15) 0.0284(19) 0.0199(17) -0.0046(14) -0.0034(13) -0.0078(14)
C01Z 0.0353(19) 0.031(2) 0.0247(19) -0.0033(16) -0.0030(15) -0.0147(17)
C020 0.0204(15) 0.031(2) 0.0205(17) -0.0045(15) 0.0008(13) -0.0073(14)
C021 0.0214(16) 0.039(2) 0.0243(19) -0.0050(17) 0.0012(14) -0.0075(16)
C022 0.0196(15) 0.0201(18) 0.0266(18) -0.0045(14) -0.0030(13) -0.0038(13)
C023 0.0260(17) 0.043(2) 0.0258(19) 0.0010(17) -0.0101(15) -0.0115(17)
C024 0.0211(16) 0.027(2) 0.0223(17) -0.0042(15) 0.0000(13) -0.0063(14)
C025 0.0250(16) 0.0211(18) 0.0218(17) -0.0021(14) -0.0035(13) -0.0072(14)
C026 0.0256(18) 0.028(2) 0.035(2) -0.0099(17) -0.0058(16) 0.0019(16)
C027 0.0204(16) 0.0241(19) 0.032(2) -0.0031(15) -0.0067(14) -0.0084(14)
C028 0.0306(19) 0.032(2) 0.030(2) -0.0039(18) 0.0069(16) 0.0019(17)
C029 0.0256(17) 0.032(2) 0.0253(19) -0.0036(16) -0.0027(14) -0.0137(16)
C02A 0.036(2) 0.034(2) 0.027(2) -0.0013(17) 0.0014(16) -0.0041(18)
C02B 0.0268(17) 0.025(2) 0.038(2) -0.0007(16) -0.0075(16) -0.0058(15)
C02C 0.0305(19) 0.043(3) 0.0249(18) -0.0075(17) 0.0020(14) -0.0180(18)
C02D 0.036(2) 0.043(3) 0.033(2) -0.0095(19) 0.0005(17) -0.0196(19)
C02E 0.033(2) 0.036(2) 0.0206(19) -0.0008(16) 0.0016(15) -0.0080(17)
C02F 0.0303(18) 0.056(3) 0.0231(19) -0.0120(18) 0.0033(15) -0.0254(19)
C02G 0.038(2) 0.027(2) 0.030(2) 0.0016(17) 0.0054(17) -0.0028(17)
C02H 0.0293(18) 0.030(2) 0.0257(19) -0.0083(16) -0.0042(15) -0.0016(16)
C02I 0.036(2) 0.026(2) 0.033(2) -0.0022(17) -0.0078(17) -0.0028(17)
C02K 0.0304(19) 0.029(2) 0.030(2) 0.0041(16) -0.0083(16) -0.0050(16)
C02L 0.041(2) 0.039(2) 0.0242(19) -0.0046(17) -0.0012(16) -0.0237(19)
C02M 0.035(2) 0.036(2) 0.0244(19) -0.0031(17) -0.0025(15) -0.0129(17)
C02N 0.051(2) 0.050(3) 0.0209(19) -0.0078(18) 0.0051(17) -0.029(2)
C02O 0.0203(16) 0.0237(19) 0.034(2) -0.0026(16) -0.0029(14) -0.0047(14)
C02P 0.045(2) 0.033(2) 0.027(2) -0.0073(17) -0.0118(17) -0.0086(18)
C02Q 0.0230(17) 0.051(3) 0.0243(19) -0.0010(18) -0.0023(14) -0.0136(17)
C02R 0.040(2) 0.046(3) 0.027(2) -0.0131(19) 0.0084(17) -0.021(2)
C02S 0.0319(19) 0.029(2) 0.047(3) -0.0089(19) -0.0096(18) -0.0097(17)
C02T 0.0279(18) 0.024(2) 0.034(2) 0.0021(16) -0.0097(15) -0.0046(15)
C02U 0.044(2) 0.051(3) 0.037(2) -0.019(2) -0.0009(19) -0.020(2)
C02V 0.038(2) 0.033(2) 0.032(2) -0.0093(18) 0.0071(17) -0.0158(18)
C02W 0.057(3) 0.033(2) 0.025(2) -0.0049(17) 0.0024(18) -0.014(2)
C02X 0.057(3) 0.039(3) 0.030(2) -0.0078(19) 0.020(2) -0.026(2)
C02Y 0.093(5) 0.050(3) 0.040(3) -0.014(2) 0.000(3) -0.030(3)
C030 0.141(8) 0.124(7) 0.032(3) -0.001(4) -0.012(4) -0.093(6)
O5 0.064(3) 0.116(5) 0.053(3) -0.017(3) -0.002(2) -0.002(3)
C6 0.067(4) 0.055(4) 0.058(4) -0.021(3) -0.012(3) -0.003(3)
C5 0.097(6) 0.097(6) 0.047(4) 0.001(4) -0.018(4) -0.042(5)

loop_
_atom_type_symbol
_atom_type_description
_atom_type_scat_dispersion_real
_atom_type_scat_dispersion_imag
_atom_type_scat_source
C C 0.0181 0.0091 'International Tables Vol C Tables 4.2.6.8 and 6.1.1.4'
H H 0.0000 0.0000 'International Tables Vol C Tables 4.2.6.8 and 6.1.1.4'
Cl Cl 0.3639 0.7018 'International Tables Vol C Tables 4.2.6.8 and 6.1.1.4'
N N 0.0311 0.0180 'International Tables Vol C Tables 4.2.6.8 and 6.1.1.4'
O O 0.0492 0.0322 'International Tables Vol C Tables 4.2.6.8 and 6.1.1.4'
P P 0.2955 0.4335 'International Tables Vol C Tables 4.2.6.8 and 6.1.1.4'
Re Re -5.2083 5.8923 'International Tables Vol C Tables 4.2.6.8 and 6.1.1.4'

loop_
_geom_angle_atom_site_label_1
_geom_angle_atom_site_label_2
_geom_angle_atom_site_label_3
_geom_angle
_geom_angle_site_symmetry_1
_geom_angle_site_symmetry_3
_geom_angle_publ_flag
P2 Re1 P1 174.33(3) . . ?
N2 Re1 P2 98.23(8) . . ?
N2 Re1 P1 86.12(8) . . ?
N1 Re1 P2 86.23(8) . . ?
N1 Re1 P1 98.27(8) . . ?
N1 Re1 N2 78.20(11) . . ?
C2 Re1 P2 89.60(11) . . ?
C2 Re1 P1 86.42(11) . . ?
C2 Re1 N2 94.59(14) . . ?
C2 Re1 N1 171.05(13) . . ?
C1 Re1 P2 84.24(12) . . ?
C1 Re1 P1 91.83(12) . . ?
C1 Re1 N2 173.35(14) . . ?
C1 Re1 N1 95.86(15) . . ?
C1 Re1 C2 91.59(17) . . ?
P4 Re2 P3 172.91(3) . . ?
N4 Re2 P4 86.77(8) . . ?
N4 Re2 P3 99.26(8) . . ?
N4 Re2 N3 78.62(11) . . ?
N3 Re2 P4 99.06(8) . . ?
N3 Re2 P3 85.87(8) . . ?
C4 Re2 P4 85.44(12) . . ?
C4 Re2 P3 90.13(12) . . ?
C4 Re2 N4 96.51(13) . . ?
C4 Re2 N3 173.09(14) . . ?
C3 Re2 P4 89.81(12) . . ?
C3 Re2 P3 84.78(13) . . ?
C3 Re2 N4 170.86(16) . . ?
C3 Re2 N3 93.57(15) . . ?
C3 Re2 C4 91.66(17) . . ?
C00R P4 Re2 118.43(13) . . ?
C00R P4 C01E 102.18(18) . . ?
C014 P4 Re2 106.84(12) . . ?
C014 P4 C00R 103.93(18) . . ?
C014 P4 C01E 105.95(17) . . ?
C01E P4 Re2 118.10(12) . . ?
C00Q P3 Re2 105.14(12) . . ?
C00Q P3 C012 101.14(18) . . ?
C00Q P3 C027 106.93(17) . . ?
C012 P3 Re2 126.48(12) . . ?
C012 P3 C027 102.33(19) . . ?
C027 P3 Re2 113.00(13) . . ?
C00P P2 Re1 114.64(13) . . ?
C01B P2 Re1 122.60(12) . . ?
C01B P2 C00P 102.86(19) . . ?
C020 P2 Re1 105.85(12) . . ?
C020 P2 C00P 105.58(17) . . ?
C020 P2 C01B 103.74(18) . . ?
C00L P1 Re1 121.65(13) . . ?
C00Z P1 Re1 119.77(13) . . ?
C00Z P1 C00L 101.41(18) . . ?
C01W P1 Re1 103.07(11) . . ?
C01W P1 C00L 105.29(16) . . ?
C01W P1 C00Z 103.56(17) . . ?
C02A O00B H00C 109.5 . . ?
Re1 N2 H2 107.1 . . ?
C00S N2 Re1 118.1(2) . . ?
C00S N2 H2 107.1 . . ?
C025 N2 Re1 108.3(2) . . ?
C025 N2 H2 107.1 . . ?
C025 N2 C00S 108.6(3) . . ?
Re2 N4 H4 107.3 . . ?
C01J N4 Re2 107.8(2) . . ?
C01J N4 H4 107.3 . . ?
C01J N4 C01Y 106.9(3) . . ?
C01Y N4 Re2 119.8(2) . . ?
C01Y N4 H4 107.3 . . ?
C030 O00G H00G 109.5 . . ?
Re1 N1 H1 106.5 . . ?
C011 N1 Re1 120.4(2) . . ?
C011 N1 H1 106.5 . . ?
C01T N1 Re1 108.5(2) . . ?
C01T N1 H1 106.5 . . ?
C01T N1 C011 107.6(3) . . ?
Re2 N3 H3 107.4 . . ?
C01M N3 Re2 107.7(2) . . ?
C01M N3 H3 107.4 . . ?
C01M N3 C022 107.0(3) . . ?
C022 N3 Re2 119.5(2) . . ?
C022 N3 H3 107.4 . . ?
O4 C4 Re2 178.8(4) . . ?
C00U C00K C00S 120.8(3) . . ?
C00U C00K C01W 118.9(4) . . ?
C01W C00K C00S 120.3(3) . . ?
C016 C00L P1 117.6(3) . . ?
C01L C00L P1 123.1(3) . . ?
C01L C00L C016 119.4(3) . . ?
O2 C2 Re1 176.9(3) . . ?
C014 C00N C01Y 121.0(3) . . ?
C015 C00N C014 119.4(3) . . ?
C015 C00N C01Y 119.5(3) . . ?
C00T C00O H00O 119.8 . . ?
C00T C00O C01E 120.5(3) . . ?
C01E C00O H00O 119.8 . . ?
C018 C00P P2 121.6(3) . . ?
C018 C00P C028 118.9(4) . . ?
C028 C00P P2 119.5(3) . . ?
C00X C00Q P3 116.9(3) . . ?
C01O C00Q P3 123.1(3) . . ?
C01O C00Q C00X 120.0(4) . . ?
C01I C00R P4 121.6(3) . . ?
C01I C00R C02V 117.6(4) . . ?
C02V C00R P4 120.8(3) . . ?
N2 C00S C00K 114.1(3) . . ?
N2 C00S H00A 108.7 . . ?
N2 C00S H00B 108.7 . . ?
C00K C00S H00A 108.7 . . ?
C00K C00S H00B 108.7 . . ?
H00A C00S H00B 107.6 . . ?
C00O C00T H00T 119.8 . . ?
C00O C00T C01D 120.4(4) . . ?
C01D C00T H00T 119.8 . . ?
C00K C00U H00U 119.4 . . ?
C00K C00U C019 121.2(3) . . ?
C019 C00U H00U 119.4 . . ?
C014 C00V H00V 119.9 . . ?
C014 C00V C02I 120.2(4) . . ?
C02I C00V H00V 119.9 . . ?
O1 C1 Re1 178.5(4) . . ?
C00Q C00X C022 122.0(3) . . ?
C00Q C00X C02O 119.1(3) . . ?
C02O C00X C022 118.8(4) . . ?
C020 C00Y C011 122.0(3) . . ?
C02C C00Y C011 119.0(4) . . ?
C02C C00Y C020 118.9(4) . . ?
C01F C00Z P1 120.7(3) . . ?
C01Z C00Z P1 119.9(3) . . ?
C01Z C00Z C01F 119.3(4) . . ?
C01A C010 H010 120.3 . . ?
C01A C010 C01E 119.3(4) . . ?
C01E C010 H010 120.3 . . ?
N1 C011 H01A 108.4 . . ?
N1 C011 H01B 108.4 . . ?
C00Y C011 N1 115.5(3) . . ?
C00Y C011 H01A 108.4 . . ?
C00Y C011 H01B 108.4 . . ?
H01A C011 H01B 107.5 . . ?
C017 C012 P3 121.6(3) . . ?
C017 C012 C029 119.1(4) . . ?
C029 C012 P3 119.3(3) . . ?
C01B C013 H013 119.8 . . ?
C01P C013 H013 119.8 . . ?
C01P C013 C01B 120.3(4) . . ?
C00N C014 P4 118.1(3) . . ?
C00V C014 P4 121.8(3) . . ?
C00V C014 C00N 119.6(3) . . ?
C00N C015 H015 119.6 . . ?
C00N C015 C02T 120.8(4) . . ?
C02T C015 H015 119.6 . . ?
C00L C016 H016 119.9 . . ?
C01V C016 C00L 120.2(3) . . ?
C01V C016 H016 119.9 . . ?
C012 C017 H017 119.7 . . ?
C01Q C017 C012 120.6(4) . . ?
C01Q C017 H017 119.7 . . ?
C00P C018 H018 120.1 . . ?
C00P C018 C01R 119.9(4) . . ?
C01R C018 H018 120.1 . . ?
C00U C019 H019 120.0 . . ?
C01H C019 C00U 119.9(4) . . ?
C01H C019 H019 120.0 . . ?
C010 C01A H01E 119.7 . . ?
C01D C01A C010 120.5(4) . . ?
C01D C01A H01E 119.7 . . ?
C013 C01B P2 122.8(3) . . ?
C013 C01B C01N 118.9(4) . . ?
C01N C01B P2 118.3(3) . . ?
O3 C3 Re2 177.0(4) . . ?
C00T C01D H01G 120.0 . . ?
C01A C01D C00T 119.9(4) . . ?
C01A C01D H01G 120.0 . . ?
C00O C01E P4 117.0(3) . . ?
C010 C01E P4 123.6(3) . . ?
C010 C01E C00O 119.3(4) . . ?
C00Z C01F H01F 119.9 . . ?
C02R C01F C00Z 120.2(4) . . ?
C02R C01F H01F 119.9 . . ?
C01Q C01G H01I 120.2 . . ?
C02L C01G H01I 120.2 . . ?
C02L C01G C01Q 119.7(4) . . ?
C019 C01H H01H 119.9 . . ?
C019 C01H C024 120.1(4) . . ?
C024 C01H H01H 120.0 . . ?
C00R C01I H01J 119.6 . . ?
C00R C01I C02P 120.9(4) . . ?
C02P C01I H01J 119.6 . . ?
N4 C01J H01M 109.8 . . ?
N4 C01J H01O 109.8 . . ?
N4 C01J C01M 109.6(3) . . ?
H01M C01J H01O 108.2 . . ?
C01M C01J H01M 109.8 . . ?
C01M C01J H01O 109.8 . . ?
C01R C01K H01K 120.7 . . ?
C01R C01K C02G 118.7(4) . . ?
C02G C01K H01K 120.7 . . ?
C00L C01L H01L 120.0 . . ?
C026 C01L C00L 120.0(4) . . ?
C026 C01L H01L 120.0 . . ?
N3 C01M C01J 109.3(3) . . ?
N3 C01M H01Q 109.8 . . ?
N3 C01M H01T 109.8 . . ?
C01J C01M H01Q 109.8 . . ?
C01J C01M H01T 109.8 . . ?
H01Q C01M H01T 108.3 . . ?
C01B C01N H01N 119.7 . . ?
C02H C01N C01B 120.6(4) . . ?
C02H C01N H01N 119.7 . . ?
C00Q C01O H01U 120.0 . . ?
C023 C01O C00Q 120.0(4) . . ?
C023 C01O H01U 120.0 . . ?
C013 C01P H01P 119.8 . . ?
C013 C01P C02E 120.3(4) . . ?
C02E C01P H01P 119.8 . . ?
C017 C01Q C01G 119.8(4) . . ?
C017 C01Q H01W 120.1 . . ?
C01G C01Q H01W 120.1 . . ?
C018 C01R H01R 119.3 . . ?
C01K C01R C018 121.4(4) . . ?
C01K C01R H01R 119.3 . . ?
C01V C01S H01S 120.0 . . ?
C01V C01S C026 119.9(4) . . ?
C026 C01S H01S 120.0 . . ?
N1 C01T H01C 109.9 . . ?
N1 C01T H01D 109.9 . . ?
N1 C01T C025 108.8(3) . . ?
H01C C01T H01D 108.3 . . ?
C025 C01T H01C 109.9 . . ?
C025 C01T H01D 109.9 . . ?
C027 C01U H01Y 120.0 . . ?
C02B C01U H01Y 120.0 . . ?
C02B C01U C027 120.0(4) . . ?
C016 C01V H01V 119.8 . . ?
C01S C01V C016 120.3(4) . . ?
C01S C01V H01V 119.8 . . ?
C00K C01W P1 117.0(3) . . ?
C024 C01W P1 122.3(3) . . ?
C024 C01W C00K 119.5(3) . . ?
C01Z C01X H01X 119.7 . . ?
C01Z C01X C02N 120.5(4) . . ?
C02N C01X H01X 119.7 . . ?
N4 C01Y C00N 116.0(3) . . ?
N4 C01Y H01 108.3 . . ?
N4 C01Y H 108.3 . . ?
C00N C01Y H01 108.3 . . ?
C00N C01Y H 108.3 . . ?
H01 C01Y H 107.4 . . ?
C00Z C01Z H01Z 120.1 . . ?
C01X C01Z C00Z 119.8(4) . . ?
C01X C01Z H01Z 120.1 . . ?
C00Y C020 P2 117.2(3) . . ?
C021 C020 P2 122.6(3) . . ?
C021 C020 C00Y 119.8(4) . . ?
C020 C021 H021 120.0 . . ?
C02Q C021 C020 119.9(4) . . ?
C02Q C021 H021 120.0 . . ?
N3 C022 H02D 108.4 . . ?
N3 C022 H02I 108.4 . . ?
C00X C022 N3 115.6(3) . . ?
C00X C022 H02D 108.4 . . ?
C00X C022 H02I 108.4 . . ?
H02D C022 H02I 107.4 . . ?
C01O C023 H023 120.0 . . ?
C02K C023 C01O 120.0(4) . . ?
C02K C023 H023 120.0 . . ?
C01H C024 C01W 120.3(4) . . ?
C01H C024 H024 119.9 . . ?
C01W C024 H024 119.9 . . ?
N2 C025 C01T 109.6(3) . . ?
N2 C025 H02A 109.8 . . ?
N2 C025 H02B 109.8 . . ?
C01T C025 H02A 109.8 . . ?
C01T C025 H02B 109.8 . . ?
H02A C025 H02B 108.2 . . ?
C01L C026 H026 120.0 . . ?
C01S C026 C01L 120.1(4) . . ?
C01S C026 H026 120.0 . . ?
C01U C027 P3 120.9(3) . . ?
C02D C027 P3 120.1(3) . . ?
C02D C027 C01U 118.9(4) . . ?
C00P C028 H028 119.5 . . ?
C02G C028 C00P 121.1(4) . . ?
C02G C028 H028 119.5 . . ?
C012 C029 H029 120.0 . . ?
C02L C029 C012 120.0(4) . . ?
C02L C029 H029 120.0 . . ?
O00B C02A H02Z 109.0 . . ?
O00B C02A HA 109.0 . . ?
O00B C02A C02M 112.8(3) . . ?
H02Z C02A HA 107.8 . . ?
C02M C02A H02Z 109.0 . . ?
C02M C02A HA 109.0 . . ?
C01U C02B H02J 119.6 . . ?
C02S C02B C01U 120.9(4) . . ?
C02S C02B H02J 119.6 . . ?
C00Y C02C H02C 119.5 . . ?
C02F C02C C00Y 121.0(4) . . ?
C02F C02C H02C 119.5 . . ?
C027 C02D H02K 119.7 . . ?
C02U C02D C027 120.7(4) . . ?
C02U C02D H02K 119.7 . . ?
C01P C02E H02E 120.1 . . ?
C02H C02E C01P 119.7(4) . . ?
C02H C02E H02E 120.1 . . ?
C02C C02F H02F 120.0 . . ?
C02Q C02F C02C 120.0(4) . . ?
C02Q C02F H02F 120.0 . . ?
C01K C02G H02G 120.0 . . ?
C028 C02G C01K 120.1(4) . . ?
C028 C02G H02G 120.0 . . ?
C01N C02H H02H 119.9 . . ?
C02E C02H C01N 120.2(4) . . ?
C02E C02H H02H 119.9 . . ?
C00V C02I H02L 119.9 . . ?
C02T C02I C00V 120.1(4) . . ?
C02T C02I H02L 119.9 . . ?
C023 C02K H02M 119.8 . . ?
C023 C02K C02O 120.4(4) . . ?
C02O C02K H02M 119.8 . . ?
C01G C02L H02O 119.6 . . ?
C029 C02L C01G 120.8(4) . . ?
C029 C02L H02O 119.6 . . ?
C02A C02M H02 109.5 . . ?
C02A C02M HB 109.5 . . ?
C02A C02M HC 109.5 . . ?
H02 C02M HB 109.5 . . ?
H02 C02M HC 109.5 . . ?
HB C02M HC 109.5 . . ?
C01X C02N H02N 120.1 . . ?
C02R C02N C01X 119.8(4) . . ?
C02R C02N H02N 120.1 . . ?
C00X C02O H02P 119.7 . . ?
C02K C02O C00X 120.5(4) . . ?
C02K C02O H02P 119.7 . . ?
C01I C02P H02S 120.0 . . ?
C02W C02P C01I 120.1(4) . . ?
C02W C02P H02S 120.0 . . ?
C021 C02Q H02Q 119.8 . . ?
C02F C02Q C021 120.4(4) . . ?
C02F C02Q H02Q 119.8 . . ?
C01F C02R C02N 120.3(4) . . ?
C01F C02R H02R 119.8 . . ?
C02N C02R H02R 119.8 . . ?
C02B C02S H02T 120.3 . . ?
C02U C02S C02B 119.4(4) . . ?
C02U C02S H02T 120.3 . . ?
C015 C02T H02U 120.0 . . ?
C02I C02T C015 119.9(4) . . ?
C02I C02T H02U 120.0 . . ?
C02D C02U H02V 119.9 . . ?
C02S C02U C02D 120.1(4) . . ?
C02S C02U H02V 119.9 . . ?
C00R C02V H02W 118.9 . . ?
C02X C02V C00R 122.3(4) . . ?
C02X C02V H02W 118.9 . . ?
C02P C02W H02X 119.9 . . ?
C02P C02W C02X 120.2(4) . . ?
C02X C02W H02X 119.9 . . ?
C02V C02X C02W 119.0(5) . . ?
C02V C02X H02Y 120.5 . . ?
C02W C02X H02Y 120.5 . . ?
H5 C02Y HD 109.5 . . ?
H5 C02Y HE 109.5 . . ?
HD C02Y HE 109.5 . . ?
C030 C02Y H5 109.5 . . ?
C030 C02Y HD 109.5 . . ?
C030 C02Y HE 109.5 . . ?
O00G C030 C02Y 114.3(6) . . ?
O00G C030 H03A 108.7 . . ?
O00G C030 H03B 108.7 . . ?
C02Y C030 H03A 108.7 . . ?
C02Y C030 H03B 108.7 . . ?
H03A C030 H03B 107.6 . . ?
C5 O5 H5A 109.5 . . ?
H6A C6 H6B 109.5 . . ?
H6A C6 H6C 109.5 . . ?
H6B C6 H6C 109.5 . . ?
C5 C6 H6A 109.5 . . ?
C5 C6 H6B 109.5 . . ?
C5 C6 H6C 109.5 . . ?
O5 C5 C6 111.1(7) . . ?
O5 C5 H5B 109.4 . . ?
O5 C5 H5C 109.4 . . ?
C6 C5 H5B 109.4 . . ?
C6 C5 H5C 109.4 . . ?
H5B C5 H5C 108.0 . . ?

loop_
_geom_bond_atom_site_label_1
_geom_bond_atom_site_label_2
_geom_bond_distance
_geom_bond_site_symmetry_2
_geom_bond_publ_flag
Re1 P2 2.4009(9) . ?
Re1 P1 2.4364(9) . ?
Re1 N2 2.273(3) . ?
Re1 N1 2.254(3) . ?
Re1 C2 1.913(4) . ?
Re1 C1 1.911(4) . ?
Re2 P4 2.4090(9) . ?
Re2 P3 2.4190(9) . ?
Re2 N4 2.265(3) . ?
Re2 N3 2.268(3) . ?
Re2 C4 1.911(4) . ?
Re2 C3 1.910(4) . ?
P4 C00R 1.824(4) . ?
P4 C014 1.824(4) . ?
P4 C01E 1.830(4) . ?
P3 C00Q 1.822(4) . ?
P3 C012 1.840(4) . ?
P3 C027 1.850(4) . ?
P2 C00P 1.848(4) . ?
P2 C01B 1.837(4) . ?
P2 C020 1.831(4) . ?
P1 C00L 1.832(4) . ?
P1 C00Z 1.832(4) . ?
P1 C01W 1.822(4) . ?
O4 C4 1.152(5) . ?
O2 C2 1.139(5) . ?
O00B H00C 0.8200 . ?
O00B C02A 1.428(5) . ?
O1 C1 1.148(5) . ?
O3 C3 1.149(5) . ?
N2 H2 0.9800 . ?
N2 C00S 1.500(4) . ?
N2 C025 1.496(5) . ?
N4 H4 0.9800 . ?
N4 C01J 1.500(5) . ?
N4 C01Y 1.502(4) . ?
O00G H00G 0.8200 . ?
O00G C030 1.367(7) . ?
N1 H1 0.9800 . ?
N1 C011 1.510(5) . ?
N1 C01T 1.491(4) . ?
N3 H3 0.9800 . ?
N3 C01M 1.494(4) . ?
N3 C022 1.512(4) . ?
C00K C00S 1.508(5) . ?
C00K C00U 1.386(5) . ?
C00K C01W 1.415(5) . ?
C00L C016 1.394(5) . ?
C00L C01L 1.391(5) . ?
C00N C014 1.412(5) . ?
C00N C015 1.388(6) . ?
C00N C01Y 1.509(5) . ?
C00O H00O 0.9300 . ?
C00O C00T 1.367(6) . ?
C00O C01E 1.405(6) . ?
C00P C018 1.386(5) . ?
C00P C028 1.389(6) . ?
C00Q C00X 1.402(6) . ?
C00Q C01O 1.401(5) . ?
C00R C01I 1.393(6) . ?
C00R C02V 1.405(6) . ?
C00S H00A 0.9700 . ?
C00S H00B 0.9700 . ?
C00T H00T 0.9300 . ?
C00T C01D 1.388(5) . ?
C00U H00U 0.9300 . ?
C00U C019 1.386(6) . ?
C00V H00V 0.9300 . ?
C00V C014 1.392(5) . ?
C00V C02I 1.402(6) . ?
C00X C022 1.512(5) . ?
C00X C02O 1.402(6) . ?
C00Y C011 1.508(5) . ?
C00Y C020 1.405(6) . ?
C00Y C02C 1.394(6) . ?
C00Z C01F 1.409(6) . ?
C00Z C01Z 1.404(6) . ?
C010 H010 0.9300 . ?
C010 C01A 1.394(6) . ?
C010 C01E 1.397(5) . ?
C011 H01A 0.9700 . ?
C011 H01B 0.9700 . ?
C012 C017 1.397(5) . ?
C012 C029 1.401(5) . ?
C013 H013 0.9300 . ?
C013 C01B 1.395(6) . ?
C013 C01P 1.391(6) . ?
C015 H015 0.9300 . ?
C015 C02T 1.396(6) . ?
C016 H016 0.9300 . ?
C016 C01V 1.382(6) . ?
C017 H017 0.9300 . ?
C017 C01Q 1.385(6) . ?
C018 H018 0.9300 . ?
C018 C01R 1.393(6) . ?
C019 H019 0.9300 . ?
C019 C01H 1.384(6) . ?
C01A H01E 0.9300 . ?
C01A C01D 1.382(6) . ?
C01B C01N 1.402(5) . ?
C01D H01G 0.9300 . ?
C01F H01F 0.9300 . ?
C01F C02R 1.387(6) . ?
C01G H01I 0.9300 . ?
C01G C01Q 1.398(7) . ?
C01G C02L 1.385(7) . ?
C01H H01H 0.9300 . ?
C01H C024 1.388(6) . ?
C01I H01J 0.9300 . ?
C01I C02P 1.400(6) . ?
C01J H01M 0.9700 . ?
C01J H01O 0.9700 . ?
C01J C01M 1.511(6) . ?
C01K H01K 0.9300 . ?
C01K C01R 1.376(6) . ?
C01K C02G 1.397(6) . ?
C01L H01L 0.9300 . ?
C01L C026 1.390(6) . ?
C01M H01Q 0.9700 . ?
C01M H01T 0.9700 . ?
C01N H01N 0.9300 . ?
C01N C02H 1.389(6) . ?
C01O H01U 0.9300 . ?
C01O C023 1.396(6) . ?
C01P H01P 0.9300 . ?
C01P C02E 1.394(6) . ?
C01Q H01W 0.9300 . ?
C01R H01R 0.9300 . ?
C01S H01S 0.9300 . ?
C01S C01V 1.381(6) . ?
C01S C026 1.386(6) . ?
C01T H01C 0.9700 . ?
C01T H01D 0.9700 . ?
C01T C025 1.516(5) . ?
C01U H01Y 0.9300 . ?
C01U C027 1.392(6) . ?
C01U C02B 1.383(6) . ?
C01V H01V 0.9300 . ?
C01W C024 1.400(6) . ?
C01X H01X 0.9300 . ?
C01X C01Z 1.390(6) . ?
C01X C02N 1.397(7) . ?
C01Y H01 0.9700 . ?
C01Y H 0.9700 . ?
C01Z H01Z 0.9300 . ?
C020 C021 1.401(5) . ?
C021 H021 0.9300 . ?
C021 C02Q 1.393(6) . ?
C022 H02D 0.9700 . ?
C022 H02I 0.9700 . ?
C023 H023 0.9300 . ?
C023 C02K 1.384(7) . ?
C024 H024 0.9300 . ?
C025 H02A 0.9700 . ?
C025 H02B 0.9700 . ?
C026 H026 0.9300 . ?
C027 C02D 1.391(6) . ?
C028 H028 0.9300 . ?
C028 C02G 1.383(7) . ?
C029 H029 0.9300 . ?
C029 C02L 1.381(6) . ?
C02A H02Z 0.9700 . ?
C02A HA 0.9700 . ?
C02A C02M 1.505(6) . ?
C02B H02J 0.9300 . ?
C02B C02S 1.383(7) . ?
C02C H02C 0.9300 . ?
C02C C02F 1.387(6) . ?
C02D H02K 0.9300 . ?
C02D C02U 1.387(7) . ?
C02E H02E 0.9300 . ?
C02E C02H 1.384(6) . ?
C02F H02F 0.9300 . ?
C02F C02Q 1.377(7) . ?
C02G H02G 0.9300 . ?
C02H H02H 0.9300 . ?
C02I H02L 0.9300 . ?
C02I C02T 1.380(6) . ?
C02K H02M 0.9300 . ?
C02K C02O 1.386(6) . ?
C02L H02O 0.9300 . ?
C02M H02 0.9600 . ?
C02M HB 0.9600 . ?
C02M HC 0.9600 . ?
C02N H02N 0.9300 . ?
C02N C02R 1.390(7) . ?
C02O H02P 0.9300 . ?
C02P H02S 0.9300 . ?
C02P C02W 1.380(7) . ?
C02Q H02Q 0.9300 . ?
C02R H02R 0.9300 . ?
C02S H02T 0.9300 . ?
C02S C02U 1.381(7) . ?
C02T H02U 0.9300 . ?
C02U H02V 0.9300 . ?
C02V H02W 0.9300 . ?
C02V C02X 1.377(7) . ?
C02W H02X 0.9300 . ?
C02W C02X 1.401(8) . ?
C02X H02Y 0.9300 . ?
C02Y H5 0.9600 . ?
C02Y HD 0.9600 . ?
C02Y HE 0.9600 . ?
C02Y C030 1.449(10) . ?
C030 H03A 0.9700 . ?
C030 H03B 0.9700 . ?
O5 H5A 0.8200 . ?
O5 C5 1.357(8) . ?
C6 H6A 0.9600 . ?
C6 H6B 0.9600 . ?
C6 H6C 0.9600 . ?
C6 C5 1.514(11) . ?
C5 H5B 0.9700 . ?
C5 H5C 0.9700 . ?

loop_
_geom_torsion_atom_site_label_1
_geom_torsion_atom_site_label_2
_geom_torsion_atom_site_label_3
_geom_torsion_atom_site_label_4
_geom_torsion
_geom_torsion_site_symmetry_1
_geom_torsion_site_symmetry_2
_geom_torsion_site_symmetry_3
_geom_torsion_site_symmetry_4
_geom_torsion_publ_flag
Re1 P2 C00P C018 -131.4(3) . . . . ?
Re1 P2 C00P C028 47.5(4) . . . . ?
Re1 P2 C01B C013 -130.5(3) . . . . ?
Re1 P2 C01B C01N 46.4(4) . . . . ?
Re1 P2 C020 C00Y 50.7(3) . . . . ?
Re1 P2 C020 C021 -121.5(3) . . . . ?
Re1 P1 C00L C016 53.6(3) . . . . ?
Re1 P1 C00L C01L -126.5(3) . . . . ?
Re1 P1 C00Z C01F -154.9(3) . . . . ?
Re1 P1 C00Z C01Z 29.0(4) . . . . ?
Re1 P1 C01W C00K 49.6(3) . . . . ?
Re1 P1 C01W C024 -117.9(3) . . . . ?
Re1 N2 C00S C00K 48.9(4) . . . . ?
Re1 N2 C025 C01T 41.2(3) . . . . ?
Re1 N1 C011 C00Y 48.8(4) . . . . ?
Re1 N1 C01T C025 44.8(3) . . . . ?
Re2 P4 C00R C01I 26.8(4) . . . . ?
Re2 P4 C00R C02V -154.2(3) . . . . ?
Re2 P4 C014 C00N 45.5(3) . . . . ?
Re2 P4 C014 C00V -126.2(3) . . . . ?
Re2 P4 C01E C00O 55.3(3) . . . . ?
Re2 P4 C01E C010 -120.8(3) . . . . ?
Re2 P3 C00Q C00X 54.5(3) . . . . ?
Re2 P3 C00Q C01O -124.0(3) . . . . ?
Re2 P3 C012 C017 -137.6(3) . . . . ?
Re2 P3 C012 C029 40.5(4) . . . . ?
Re2 P3 C027 C01U -120.7(3) . . . . ?
Re2 P3 C027 C02D 56.3(3) . . . . ?
Re2 N4 C01J C01M 42.6(3) . . . . ?
Re2 N4 C01Y C00N 48.7(4) . . . . ?
Re2 N3 C01M C01J 43.8(3) . . . . ?
Re2 N3 C022 C00X 51.3(4) . . . . ?
P4 C00R C01I C02P 179.3(3) . . . . ?
P4 C00R C02V C02X -179.0(4) . . . . ?
P3 C00Q C00X C022 5.1(5) . . . . ?
P3 C00Q C00X C02O -178.8(3) . . . . ?
P3 C00Q C01O C023 178.1(3) . . . . ?
P3 C012 C017 C01Q 177.5(3) . . . . ?
P3 C012 C029 C02L -176.6(3) . . . . ?
P3 C027 C02D C02U -178.7(4) . . . . ?
P2 C00P C018 C01R 178.9(3) . . . . ?
P2 C00P C028 C02G -178.7(4) . . . . ?
P2 C01B C01N C02H -175.6(3) . . . . ?
P2 C020 C021 C02Q 174.0(3) . . . . ?
P1 C00L C016 C01V -176.6(3) . . . . ?
P1 C00L C01L C026 177.2(3) . . . . ?
P1 C00Z C01F C02R -175.5(3) . . . . ?
P1 C00Z C01Z C01X 176.5(3) . . . . ?
P1 C01W C024 C01H 165.3(3) . . . . ?
N4 C01J C01M N3 -59.5(3) . . . . ?
N1 C01T C025 N2 -58.8(4) . . . . ?
C00K C00U C019 C01H -3.1(5) . . . . ?
C00K C01W C024 C01H -2.0(5) . . . . ?
C00L P1 C00Z C01F -17.8(4) . . . . ?
C00L P1 C00Z C01Z 166.0(3) . . . . ?
C00L P1 C01W C00K -78.8(3) . . . . ?
C00L P1 C01W C024 113.6(3) . . . . ?
C00L C016 C01V C01S -1.4(6) . . . . ?
C00L C01L C026 C01S 0.3(6) . . . . ?
C00N C015 C02T C02I -0.9(6) . . . . ?
C00O C00T C01D C01A -0.5(6) . . . . ?
C00P P2 C01B C013 98.6(4) . . . . ?
C00P P2 C01B C01N -84.4(3) . . . . ?
C00P P2 C020 C00Y 172.7(3) . . . . ?
C00P P2 C020 C021 0.4(4) . . . . ?
C00P C018 C01R C01K -0.5(6) . . . . ?
C00P C028 C02G C01K 0.2(7) . . . . ?
C00Q P3 C012 C017 -19.2(4) . . . . ?
C00Q P3 C012 C029 159.0(3) . . . . ?
C00Q P3 C027 C01U 124.1(3) . . . . ?
C00Q P3 C027 C02D -58.9(4) . . . . ?
C00Q C00X C022 N3 -68.7(5) . . . . ?
C00Q C00X C02O C02K 0.5(6) . . . . ?
C00Q C01O C023 C02K 0.7(6) . . . . ?
C00R P4 C014 C00N 171.5(3) . . . . ?
C00R P4 C014 C00V -0.2(4) . . . . ?
C00R P4 C01E C00O -76.5(3) . . . . ?
C00R P4 C01E C010 107.3(3) . . . . ?
C00R C01I C02P C02W 0.1(6) . . . . ?
C00R C02V C02X C02W -0.6(7) . . . . ?
C00S N2 C025 C01T -88.1(3) . . . . ?
C00S C00K C00U C019 179.1(3) . . . . ?
C00S C00K C01W P1 15.5(4) . . . . ?
C00S C00K C01W C024 -176.6(3) . . . . ?
C00T C00O C01E P4 -173.4(3) . . . . ?
C00T C00O C01E C010 3.0(6) . . . . ?
C00U C00K C00S N2 104.1(4) . . . . ?
C00U C00K C01W P1 -166.2(3) . . . . ?
C00U C00K C01W C024 1.7(5) . . . . ?
C00U C019 C01H C024 2.9(6) . . . . ?
C00V C02I C02T C015 2.1(7) . . . . ?
C00X C00Q C01O C023 -0.4(6) . . . . ?
C00Y C020 C021 C02Q 1.9(6) . . . . ?
C00Y C02C C02F C02Q 0.2(6) . . . . ?
C00Z P1 C00L C016 -82.4(3) . . . . ?
C00Z P1 C00L C01L 97.5(3) . . . . ?
C00Z P1 C01W C00K 175.1(3) . . . . ?
C00Z P1 C01W C024 7.5(3) . . . . ?
C00Z C01F C02R C02N -0.9(7) . . . . ?
C010 C01A C01D C00T 0.6(6) . . . . ?
C011 N1 C01T C025 -86.9(3) . . . . ?
C011 C00Y C020 P2 9.7(5) . . . . ?
C011 C00Y C020 C021 -177.8(4) . . . . ?
C011 C00Y C02C C02F 176.9(4) . . . . ?
C012 P3 C00Q C00X -78.4(3) . . . . ?
C012 P3 C00Q C01O 103.1(3) . . . . ?
C012 P3 C027 C01U 18.2(3) . . . . ?
C012 P3 C027 C02D -164.8(3) . . . . ?
C012 C017 C01Q C01G -0.3(6) . . . . ?
C012 C029 C02L C01G -1.5(6) . . . . ?
C013 C01B C01N C02H 1.5(6) . . . . ?
C013 C01P C02E C02H 1.9(7) . . . . ?
C014 P4 C00R C01I -91.5(3) . . . . ?
C014 P4 C00R C02V 87.6(4) . . . . ?
C014 P4 C01E C00O 175.0(3) . . . . ?
C014 P4 C01E C010 -1.2(4) . . . . ?
C014 C00N C015 C02T -1.3(6) . . . . ?
C014 C00N C01Y N4 -73.0(4) . . . . ?
C014 C00V C02I C02T -1.0(7) . . . . ?
C015 C00N C014 P4 -169.5(3) . . . . ?
C015 C00N C014 C00V 2.4(5) . . . . ?
C015 C00N C01Y N4 111.7(4) . . . . ?
C016 C00L C01L C026 -2.8(6) . . . . ?
C017 C012 C029 C02L 1.5(6) . . . . ?
C018 C00P C028 C02G 0.1(7) . . . . ?
C019 C01H C024 C01W -0.3(6) . . . . ?
C01A C010 C01E P4 173.3(3) . . . . ?
C01A C010 C01E C00O -2.8(5) . . . . ?
C01B P2 C00P C018 4.1(3) . . . . ?
C01B P2 C00P C028 -177.1(3) . . . . ?
C01B P2 C020 C00Y -79.5(3) . . . . ?
C01B P2 C020 C021 108.3(3) . . . . ?
C01B C013 C01P C02E -1.5(7) . . . . ?
C01B C01N C02H C02E -1.1(6) . . . . ?
C01E P4 C00R C01I 158.4(3) . . . . ?
C01E P4 C00R C02V -22.5(4) . . . . ?
C01E P4 C014 C00N -81.3(3) . . . . ?
C01E P4 C014 C00V 107.1(3) . . . . ?
C01E C00O C00T C01D -1.3(6) . . . . ?
C01E C010 C01A C01D 1.1(6) . . . . ?
C01F C00Z C01Z C01X 0.3(6) . . . . ?
C01I C00R C02V C02X 0.0(7) . . . . ?
C01I C02P C02W C02X -0.7(7) . . . . ?
C01J N4 C01Y C00N 171.5(3) . . . . ?
C01L C00L C016 C01V 3.4(6) . . . . ?
C01M N3 C022 C00X 173.8(3) . . . . ?
C01O C00Q C00X C022 -176.3(3) . . . . ?
C01O C00Q C00X C02O -0.2(5) . . . . ?
C01O C023 C02K C02O -0.4(7) . . . . ?
C01P C013 C01B P2 176.7(3) . . . . ?
C01P C013 C01B C01N -0.2(6) . . . . ?
C01P C02E C02H C01N -0.6(7) . . . . ?
C01Q C01G C02L C029 0.5(7) . . . . ?
C01R C01K C02G C028 -0.6(7) . . . . ?
C01T N1 C011 C00Y 173.6(3) . . . . ?
C01U C027 C02D C02U -1.7(6) . . . . ?
C01U C02B C02S C02U -0.3(6) . . . . ?
C01V C01S C026 C01L 1.8(7) . . . . ?
C01W P1 C00L C016 169.9(3) . . . . ?
C01W P1 C00L C01L -10.1(4) . . . . ?
C01W P1 C00Z C01F 91.2(3) . . . . ?
C01W P1 C00Z C01Z -85.0(3) . . . . ?
C01W C00K C00S N2 -77.7(4) . . . . ?
C01W C00K C00U C019 0.8(5) . . . . ?
C01X C02N C02R C01F 0.2(7) . . . . ?
C01Y N4 C01J C01M -87.4(3) . . . . ?
C01Y C00N C014 P4 15.2(5) . . . . ?
C01Y C00N C014 C00V -173.0(3) . . . . ?
C01Y C00N C015 C02T 174.1(3) . . . . ?
C01Z C00Z C01F C02R 0.7(6) . . . . ?
C01Z C01X C02N C02R 0.8(7) . . . . ?
C020 P2 C00P C018 112.5(3) . . . . ?
C020 P2 C00P C028 -68.6(4) . . . . ?
C020 P2 C01B C013 -11.2(4) . . . . ?
C020 P2 C01B C01N 165.8(3) . . . . ?
C020 C00Y C011 N1 -69.6(5) . . . . ?
C020 C00Y C02C C02F 0.6(6) . . . . ?
C020 C021 C02Q C02F -1.1(6) . . . . ?
C022 N3 C01M C01J -85.7(3) . . . . ?
C022 C00X C02O C02K 176.7(4) . . . . ?
C023 C02K C02O C00X -0.2(6) . . . . ?
C025 N2 C00S C00K 172.6(3) . . . . ?
C026 C01S C01V C016 -1.2(7) . . . . ?
C027 P3 C00Q C00X 174.9(3) . . . . ?
C027 P3 C00Q C01O -3.7(4) . . . . ?
C027 P3 C012 C017 91.1(4) . . . . ?
C027 P3 C012 C029 -90.7(3) . . . . ?
C027 C01U C02B C02S 0.1(6) . . . . ?
C027 C02D C02U C02S 1.5(7) . . . . ?
C028 C00P C018 C01R 0.0(6) . . . . ?
C029 C012 C017 C01Q -0.6(6) . . . . ?
C02B C01U C027 P3 177.9(3) . . . . ?
C02B C01U C027 C02D 0.9(6) . . . . ?
C02B C02S C02U C02D -0.5(7) . . . . ?
C02C C00Y C011 N1 114.3(4) . . . . ?
C02C C00Y C020 P2 -174.2(3) . . . . ?
C02C C00Y C020 C021 -1.7(6) . . . . ?
C02C C02F C02Q C021 0.0(6) . . . . ?
C02G C01K C01R C018 0.8(6) . . . . ?
C02I C00V C014 P4 170.3(3) . . . . ?
C02I C00V C014 C00N -1.3(6) . . . . ?
C02L C01G C01Q C017 0.4(7) . . . . ?
C02N C01X C01Z C00Z -1.0(6) . . . . ?
C02O C00X C022 N3 115.2(4) . . . . ?
C02P C02W C02X C02V 1.0(7) . . . . ?
C02V C00R C01I C02P 0.2(6) . . . . ?

loop_
_smtbx_masks_void_nr
_smtbx_masks_void_average_x
_smtbx_masks_void_average_y
_smtbx_masks_void_average_z
_smtbx_masks_void_volume
_smtbx_masks_void_count_electrons
_smtbx_masks_void_content
1 0.063 0.142 0.022 13.8 0.1 ?
2 0.000 0.500 0.500 133.4 26.3 '1 C2H6O'
3 0.016 0.400 0.128 7.2 0.2 ?
4 -0.016 0.600 0.872 7.2 0.2 ?
5 -0.063 0.858 -0.022 13.8 0.0 ?
